data_4085492
loop_
_publ_author_name
'Hill, Michael S.'
'MacDougall, Dugald J.'
'Kociok-K\"ohn, Gabriele'
'Mahon, Mary F.'
'Weetman, Catherine'

_publ_section_title
;
 Kinetically Directed Reactivity of Magnesium Dihydropyridides with
 Organoisocyanates
;
_journal_issue 11
_journal_name_full Organometallics
_journal_page_first 2590
_journal_paper_doi 10.1021/om5012374
_journal_volume 34
_journal_year 2015
_chemical_formula_moiety 'C98 H128 Mg2 N8 O2'
_chemical_formula_sum 'C98 H128 Mg2 N8 O2'
_chemical_formula_weight 1498.70
_chemical_name_systematic
;
 ?
;
_space_group_IT_number 14
_symmetry_cell_setting monoclinic
_symmetry_space_group_name_Hall '-P 2ybc'
_symmetry_space_group_name_H-M 'P 1 21/c 1'
_atom_sites_solution_hydrogens geom
_atom_sites_solution_primary direct
_atom_sites_solution_secondary difmap
_audit_creation_method SHELXL-97
_cell_angle_alpha 90.00
_cell_angle_beta 96.1040(10)
_cell_angle_gamma 90.00
_cell_formula_units_Z 4
_cell_length_a 12.35220(10)
_cell_length_b 29.6250(3)
_cell_length_c 23.9944(2)
_cell_measurement_reflns_used 94661
_cell_measurement_temperature 150(2)
_cell_measurement_theta_max 27.485
_cell_measurement_theta_min 2.910
_cell_volume 8730.58(14)
_computing_cell_refinement 'HKL Scalepack (Otwinski & Minor, 1997)'
_computing_data_collection 'Collect (Nonius BV, 1997-2000)'
_computing_data_reduction
;
 DENZO-SCALEPACK Z. Otwinowski and W. Minor, " 
 Processing of X-ray Diffraction Data Collected in Oscillation Mode ", 
 Methods in Enzymology, Volume 276: Macromolecular Crystallography, 
 part A, p.307-326, 1997,C.W. Carter, Jr. & R. M. Sweet, Eds., Academic Press.
;
_computing_molecular_graphics 'ORTEP3 for Windows - Farrugia, L. J. J. Appl. Crystallogr. 1997, 30, 565'
_computing_publication_material
;
 'WinGX publication routines, Farrugia, 
 L. J., J. Appl. Crystallogr., 1999, 32, 837-838
;
_computing_structure_refinement
;
 SHELXL97 -Program for Crystal Structure Analysis (Release 97-2). 
 Sheldrick, G.M., Institut f\"ur Anorganische Chemie der Universit\"at, 
 Tammanstrasse 4, D-3400 G\"ottingen, Germany, 1998 
;
_computing_structure_solution
; 
 SIR97- Altomare A., Burla M.C., Camalli M., Cascarano G.L., Giacovazzo C. , 
 Guagliardi A., Moliterni A.G.G., Polidori G.,Spagna R. 
 (1999) J. Appl. Cryst. 32, 115-119
;
_diffrn_ambient_temperature 150(2)
_diffrn_measured_fraction_theta_full 0.995
_diffrn_measured_fraction_theta_max 0.995
_diffrn_measurement_device_type 'Nonius Kappa CCD'
_diffrn_measurement_method '506 1.4 degree images with \f and \w scans'
_diffrn_radiation_monochromator graphite
_diffrn_radiation_source 'fine-focus sealed tube'
_diffrn_radiation_type MoK\a
_diffrn_radiation_wavelength 0.71073
_diffrn_reflns_av_R_equivalents 0.0702
_diffrn_reflns_av_sigmaI/netI 0.0589
_diffrn_reflns_limit_h_max 16
_diffrn_reflns_limit_h_min -16
_diffrn_reflns_limit_k_max 38
_diffrn_reflns_limit_k_min -38
_diffrn_reflns_limit_l_max 31
_diffrn_reflns_limit_l_min -31
_diffrn_reflns_number 118585
_diffrn_reflns_theta_full 27.48
_diffrn_reflns_theta_max 27.48
_diffrn_reflns_theta_min 2.98
_diffrn_standards_decay_% 0
_diffrn_standards_number 0
_exptl_absorpt_coefficient_mu 0.081
_exptl_absorpt_correction_T_max 0.9841
_exptl_absorpt_correction_T_min 0.9685
_exptl_absorpt_correction_type multi-scan
_exptl_absorpt_process_details
;
 multi-scan from symmetry-related measurements 
 Sortav (Blessing 1995)
;
_exptl_crystal_colour colourless
_exptl_crystal_density_diffrn 1.140
_exptl_crystal_density_method 'not measured'
_exptl_crystal_description prism
_exptl_crystal_F_000 3248
_exptl_crystal_size_max 0.40
_exptl_crystal_size_mid 0.30
_exptl_crystal_size_min 0.20
_refine_diff_density_max 0.293
_refine_diff_density_min -0.251
_refine_diff_density_rms 0.053
_refine_ls_extinction_method none
_refine_ls_goodness_of_fit_ref 1.016
_refine_ls_hydrogen_treatment mixed
_refine_ls_matrix_type full
_refine_ls_number_parameters 1019
_refine_ls_number_reflns 19910
_refine_ls_number_restraints 0
_refine_ls_restrained_S_all 1.016
_refine_ls_R_factor_all 0.0976
_refine_ls_R_factor_gt 0.0521
_refine_ls_shift/su_max 0.001
_refine_ls_shift/su_mean 0.000
_refine_ls_structure_factor_coef Fsqd
_refine_ls_weighting_details 'calc w=1/[\s^2^(Fo^2^)+(0.0566P)^2^+2.5248P] where P=(Fo^2^+2Fc^2^)/3'
_refine_ls_weighting_scheme calc
_refine_ls_wR_factor_gt 0.1136
_refine_ls_wR_factor_ref 0.1315
_reflns_number_gt 12920
_reflns_number_total 19910
_reflns_threshold_expression >2sigma(I)
_cod_data_source_file om5012374_si_001.cif
_cod_data_source_block k11msh2_Cpd-17
_cod_depositor_comments 'Adding full bibliography for 4085488--4085492.cif.'
_cod_original_cell_volume 8730.58(13)
_cod_database_code 4085492

loop_
_symmetry_equiv_pos_as_xyz
'x, y, z'
'-x, y+1/2, -z+1/2'
'-x, -y, -z'
'x, -y-1/2, z-1/2'

loop_
_atom_site_label
_atom_site_type_symbol
_atom_site_fract_x
_atom_site_fract_y
_atom_site_fract_z
_atom_site_U_iso_or_equiv
_atom_site_adp_type
_atom_site_occupancy
_atom_site_symmetry_multiplicity
_atom_site_calc_flag
_atom_site_refinement_flags
Mg1 Mg 0.20760(4) 0.553968(18) 0.26364(2) 0.02354(13) Uani 1 1 d .
Mg2 Mg 0.23675(4) 0.747837(18) 0.19244(2) 0.02355(13) Uani 1 1 d .
O1 O 0.20305(9) 0.55345(4) 0.18144(5) 0.0274(3) Uani 1 1 d .
O2 O 0.26413(9) 0.74439(4) 0.27400(5) 0.0259(3) Uani 1 1 d .
N1 N 0.28269(11) 0.49606(5) 0.29501(6) 0.0270(3) Uani 1 1 d .
N2 N 0.05433(11) 0.53043(5) 0.27633(6) 0.0273(3) Uani 1 1 d .
N3 N 0.27021(11) 0.60851(5) 0.30982(6) 0.0278(3) Uani 1 1 d .
N4 N 0.24050(13) 0.53730(5) 0.09281(7) 0.0337(4) Uani 1 1 d .
H4 H 0.2646(16) 0.5497(7) 0.0636(9) 0.043(6) Uiso 1 1 d .
N5 N 0.31367(11) 0.80277(5) 0.16190(6) 0.0260(3) Uani 1 1 d .
N6 N 0.08573(11) 0.77686(5) 0.17571(6) 0.0290(3) Uani 1 1 d .
N7 N 0.26252(11) 0.69023(5) 0.14767(6) 0.0276(3) Uani 1 1 d .
N8 N 0.36394(12) 0.76068(5) 0.35708(6) 0.0297(3) Uani 1 1 d .
H8 H 0.3931(16) 0.7469(7) 0.3884(9) 0.047(6) Uiso 1 1 d .
C1 C 0.23149(15) 0.45756(6) 0.27905(7) 0.0299(4) Uani 1 1 d .
C2 C 0.29648(17) 0.41432(6) 0.27608(8) 0.0397(5) Uani 1 1 d .
H2A H 0.3497 0.4180 0.2489 0.060 Uiso 1 1 calc R
H2B H 0.2471 0.3894 0.2644 0.060 Uiso 1 1 calc R
H2C H 0.3347 0.4077 0.3131 0.060 Uiso 1 1 calc R
C3 C 0.11953(15) 0.45456(6) 0.26371(7) 0.0327(4) Uani 1 1 d .
H3 H 0.0954 0.4265 0.2478 0.039 Uiso 1 1 calc R
C4 C 0.03624(14) 0.48688(6) 0.26814(7) 0.0297(4) Uani 1 1 d .
C5 C -0.07818(16) 0.46799(7) 0.26318(9) 0.0446(5) Uani 1 1 d .
H5A H -0.1121 0.4751 0.2973 0.067 Uiso 1 1 calc R
H5B H -0.0755 0.4352 0.2584 0.067 Uiso 1 1 calc R
H5C H -0.1211 0.4815 0.2307 0.067 Uiso 1 1 calc R
C6 C 0.38749(14) 0.49195(6) 0.32679(7) 0.0297(4) Uani 1 1 d .
C7 C 0.48295(14) 0.50442(6) 0.30344(8) 0.0326(4) Uani 1 1 d .
C8 C 0.48022(14) 0.52200(7) 0.24366(8) 0.0340(4) Uani 1 1 d .
H8A H 0.4040 0.5186 0.2255 0.041 Uiso 1 1 calc R
C9 C 0.50919(17) 0.57187(7) 0.24255(9) 0.0443(5) Uani 1 1 d .
H9A H 0.4577 0.5892 0.2625 0.067 Uiso 1 1 calc R
H9B H 0.5053 0.5822 0.2036 0.067 Uiso 1 1 calc R
H9C H 0.5832 0.5763 0.2608 0.067 Uiso 1 1 calc R
C10 C 0.55379(17) 0.49403(8) 0.21002(9) 0.0504(6) Uani 1 1 d .
H10A H 0.6293 0.4967 0.2269 0.076 Uiso 1 1 calc R
H10B H 0.5481 0.5051 0.1713 0.076 Uiso 1 1 calc R
H10C H 0.5313 0.4623 0.2102 0.076 Uiso 1 1 calc R
C11 C 0.58258(16) 0.50086(7) 0.33644(8) 0.0391(5) Uani 1 1 d .
H11 H 0.6472 0.5102 0.3216 0.047 Uiso 1 1 calc R
C12 C 0.58891(17) 0.48406(7) 0.39035(9) 0.0438(5) Uani 1 1 d .
H12 H 0.6577 0.4807 0.4117 0.053 Uiso 1 1 calc R
C13 C 0.49538(17) 0.47216(7) 0.41308(8) 0.0413(5) Uani 1 1 d .
H13 H 0.5005 0.4606 0.4502 0.050 Uiso 1 1 calc R
C14 C 0.39291(16) 0.47674(6) 0.38283(8) 0.0352(4) Uani 1 1 d .
C15 C 0.29039(17) 0.46717(7) 0.41138(8) 0.0445(5) Uani 1 1 d .
H15 H 0.2262 0.4772 0.3855 0.053 Uiso 1 1 calc R
C16 C 0.2900(2) 0.49347(8) 0.46591(9) 0.0543(6) Uani 1 1 d .
H16A H 0.2202 0.4890 0.4811 0.081 Uiso 1 1 calc R
H16B H 0.3003 0.5257 0.4587 0.081 Uiso 1 1 calc R
H16C H 0.3493 0.4827 0.4930 0.081 Uiso 1 1 calc R
C17 C 0.2758(3) 0.41685(9) 0.42348(11) 0.0762(8) Uani 1 1 d .
H17A H 0.3399 0.4057 0.4470 0.114 Uiso 1 1 calc R
H17B H 0.2673 0.4001 0.3881 0.114 Uiso 1 1 calc R
H17C H 0.2109 0.4126 0.4431 0.114 Uiso 1 1 calc R
C18 C -0.03829(13) 0.55874(6) 0.28299(7) 0.0302(4) Uani 1 1 d .
C19 C -0.06040(15) 0.57093(7) 0.33746(8) 0.0399(5) Uani 1 1 d .
C20 C 0.01018(18) 0.55372(9) 0.38908(8) 0.0522(6) Uani 1 1 d .
H20 H 0.0842 0.5477 0.3775 0.063 Uiso 1 1 calc R
C21 C 0.0238(2) 0.58819(13) 0.43622(11) 0.0914(11) Uani 1 1 d .
H21A H 0.0523 0.6164 0.4222 0.137 Uiso 1 1 calc R
H21B H 0.0747 0.5765 0.4669 0.137 Uiso 1 1 calc R
H21C H -0.0469 0.5939 0.4499 0.137 Uiso 1 1 calc R
C22 C -0.0324(3) 0.50932(12) 0.41007(11) 0.1000(12) Uani 1 1 d .
H22A H -0.1070 0.5135 0.4195 0.150 Uiso 1 1 calc R
H22B H 0.0142 0.4995 0.4435 0.150 Uiso 1 1 calc R
H22C H -0.0318 0.4863 0.3807 0.150 Uiso 1 1 calc R
C23 C -0.15125(16) 0.59768(8) 0.34285(9) 0.0507(6) Uani 1 1 d .
H23 H -0.1677 0.6060 0.3793 0.061 Uiso 1 1 calc R
C24 C -0.21773(16) 0.61243(8) 0.29695(10) 0.0498(6) Uani 1 1 d .
H24 H -0.2796 0.6305 0.3018 0.060 Uiso 1 1 calc R
C25 C -0.19444(15) 0.60092(7) 0.24385(9) 0.0421(5) Uani 1 1 d .
H25 H -0.2402 0.6115 0.2122 0.050 Uiso 1 1 calc R
C26 C -0.10469(14) 0.57395(6) 0.23572(8) 0.0325(4) Uani 1 1 d .
C27 C -0.08117(15) 0.56184(7) 0.17634(8) 0.0357(4) Uani 1 1 d .
H27 H -0.0201 0.5395 0.1795 0.043 Uiso 1 1 calc R
C28 C -0.17892(18) 0.53965(9) 0.14236(9) 0.0551(6) Uani 1 1 d .
H28A H -0.2040 0.5140 0.1634 0.083 Uiso 1 1 calc R
H28B H -0.1574 0.5290 0.1065 0.083 Uiso 1 1 calc R
H28C H -0.2379 0.5617 0.1355 0.083 Uiso 1 1 calc R
C29 C -0.04427(19) 0.60294(8) 0.14524(10) 0.0543(6) Uani 1 1 d .
H29A H -0.0156 0.5932 0.1106 0.081 Uiso 1 1 calc R
H29B H 0.0128 0.6189 0.1690 0.081 Uiso 1 1 calc R
H29C H -0.1063 0.6232 0.1360 0.081 Uiso 1 1 calc R
C30 C 0.31521(15) 0.59866(6) 0.36835(7) 0.0310(4) Uani 1 1 d .
H30A H 0.3224 0.5656 0.3732 0.037 Uiso 1 1 calc R
H30B H 0.2636 0.6096 0.3942 0.037 Uiso 1 1 calc R
C31 C 0.42408(14) 0.62026(6) 0.38375(7) 0.0276(4) Uani 1 1 d .
C32 C 0.51088(15) 0.59777(7) 0.41302(7) 0.0354(4) Uani 1 1 d .
H32 H 0.5032 0.5669 0.4228 0.042 Uiso 1 1 calc R
C33 C 0.60872(15) 0.61978(7) 0.42815(8) 0.0393(5) Uani 1 1 d .
H33 H 0.6674 0.6043 0.4487 0.047 Uiso 1 1 calc R
C34 C 0.62003(14) 0.66433(7) 0.41316(8) 0.0368(5) Uani 1 1 d .
H34 H 0.6867 0.6796 0.4237 0.044 Uiso 1 1 calc R
C35 C 0.53474(14) 0.68709(6) 0.38270(7) 0.0307(4) Uani 1 1 d .
H35 H 0.5443 0.7176 0.3720 0.037 Uiso 1 1 calc R
C36 C 0.43476(13) 0.66553(6) 0.36758(7) 0.0252(4) Uani 1 1 d .
C37 C 0.34444(13) 0.68360(6) 0.32895(7) 0.0247(4) Uani 1 1 d .
C38 C 0.28062(13) 0.65161(6) 0.29755(7) 0.0269(4) Uani 1 1 d .
H38 H 0.2407 0.6620 0.2640 0.032 Uiso 1 1 calc R
C39 C 0.24088(13) 0.56585(6) 0.13659(7) 0.0267(4) Uani 1 1 d .
C40 C 0.21191(14) 0.48913(6) 0.08686(7) 0.0296(4) Uani 1 1 d .
C41 C 0.28330(16) 0.45963(6) 0.12797(8) 0.0373(4) Uani 1 1 d .
H41A H 0.2712 0.4676 0.1669 0.045 Uiso 1 1 calc R
H41B H 0.3610 0.4649 0.1234 0.045 Uiso 1 1 calc R
C42 C 0.25494(19) 0.40959(7) 0.11687(8) 0.0460(5) Uani 1 1 d .
H42 H 0.3010 0.3903 0.1442 0.055 Uiso 1 1 calc R
C43 C 0.27676(18) 0.39728(7) 0.05723(8) 0.0458(5) Uani 1 1 d .
H43A H 0.3544 0.4026 0.0525 0.055 Uiso 1 1 calc R
H43B H 0.2606 0.3649 0.0501 0.055 Uiso 1 1 calc R
C44 C 0.20477(16) 0.42624(6) 0.01575(8) 0.0391(5) Uani 1 1 d .
H44 H 0.2183 0.4182 -0.0234 0.047 Uiso 1 1 calc R
C45 C 0.23258(16) 0.47614(6) 0.02683(7) 0.0360(4) Uani 1 1 d .
H45A H 0.1873 0.4952 -0.0003 0.043 Uiso 1 1 calc R
H45B H 0.3100 0.4815 0.0217 0.043 Uiso 1 1 calc R
C46 C 0.09195(15) 0.48086(7) 0.09420(9) 0.0392(5) Uani 1 1 d .
H46A H 0.0454 0.5003 0.0680 0.047 Uiso 1 1 calc R
H46B H 0.0780 0.4887 0.1329 0.047 Uiso 1 1 calc R
C47 C 0.06408(17) 0.43116(7) 0.08257(9) 0.0454(5) Uani 1 1 d .
H47 H -0.0143 0.4258 0.0875 0.055 Uiso 1 1 calc R
C48 C 0.08490(17) 0.41864(7) 0.02308(9) 0.0444(5) Uani 1 1 d .
H48A H 0.0388 0.4374 -0.0041 0.053 Uiso 1 1 calc R
H48B H 0.0657 0.3866 0.0158 0.053 Uiso 1 1 calc R
C49 C 0.1356(2) 0.40175(7) 0.12382(9) 0.0521(6) Uani 1 1 d .
H49A H 0.1217 0.4092 0.1626 0.062 Uiso 1 1 calc R
H49B H 0.1173 0.3696 0.1170 0.062 Uiso 1 1 calc R
C51 C 0.27438(15) 0.84330(6) 0.17405(7) 0.0293(4) Uani 1 1 d .
C52 C 0.34873(17) 0.88402(6) 0.17864(8) 0.0398(5) Uani 1 1 d .
H52A H 0.4058 0.8797 0.2098 0.060 Uiso 1 1 calc R
H52B H 0.3064 0.9111 0.1854 0.060 Uiso 1 1 calc R
H52C H 0.3822 0.8877 0.1437 0.060 Uiso 1 1 calc R
C53 C 0.16629(15) 0.85087(6) 0.18420(8) 0.0341(4) Uani 1 1 d .
H53 H 0.1511 0.8805 0.1962 0.041 Uiso 1 1 calc R
C54 C 0.07662(15) 0.82119(6) 0.17932(8) 0.0343(4) Uani 1 1 d .
C55 C -0.03465(17) 0.84308(8) 0.17878(11) 0.0547(6) Uani 1 1 d .
H55A H -0.0856 0.8286 0.1501 0.082 Uiso 1 1 calc R
H55B H -0.0290 0.8753 0.1703 0.082 Uiso 1 1 calc R
H55C H -0.0611 0.8394 0.2156 0.082 Uiso 1 1 calc R
C56 C 0.41277(14) 0.80299(6) 0.13527(7) 0.0289(4) Uani 1 1 d .
C57 C 0.51209(14) 0.78999(6) 0.16507(8) 0.0330(4) Uani 1 1 d .
C58 C 0.51770(14) 0.77373(7) 0.22534(8) 0.0340(4) Uani 1 1 d .
H58 H 0.4460 0.7806 0.2393 0.041 Uiso 1 1 calc R
C59 C 0.53366(16) 0.72286(7) 0.22821(8) 0.0402(5) Uani 1 1 d .
H59A H 0.4735 0.7080 0.2054 0.060 Uiso 1 1 calc R
H59B H 0.5352 0.7128 0.2672 0.060 Uiso 1 1 calc R
H59C H 0.6026 0.7150 0.2139 0.060 Uiso 1 1 calc R
C60 C 0.60596(17) 0.79834(8) 0.26353(9) 0.0498(5) Uani 1 1 d .
H60A H 0.6773 0.7926 0.2505 0.075 Uiso 1 1 calc R
H60B H 0.6059 0.7873 0.3020 0.075 Uiso 1 1 calc R
H60C H 0.5912 0.8308 0.2625 0.075 Uiso 1 1 calc R
C61 C 0.60567(16) 0.79084(7) 0.13720(9) 0.0423(5) Uani 1 1 d .
H61 H 0.6736 0.7827 0.1569 0.051 Uiso 1 1 calc R
C62 C 0.60162(17) 0.80332(7) 0.08159(9) 0.0463(5) Uani 1 1 d .
H62 H 0.6664 0.8039 0.0635 0.056 Uiso 1 1 calc R
C63 C 0.50368(17) 0.81492(7) 0.05249(9) 0.0423(5) Uani 1 1 d .
H63 H 0.5015 0.8232 0.0141 0.051 Uiso 1 1 calc R
C64 C 0.40755(15) 0.81480(6) 0.07803(8) 0.0331(4) Uani 1 1 d .
C65 C 0.30111(16) 0.82674(7) 0.04341(8) 0.0395(5) Uani 1 1 d .
H65 H 0.2407 0.8216 0.0673 0.047 Uiso 1 1 calc R
C66 C 0.2794(2) 0.79733(7) -0.00876(9) 0.0521(6) Uani 1 1 d .
H66A H 0.2068 0.8041 -0.0275 0.078 Uiso 1 1 calc R
H66B H 0.2830 0.7654 0.0021 0.078 Uiso 1 1 calc R
H66C H 0.3343 0.8036 -0.0344 0.078 Uiso 1 1 calc R
C67 C 0.2983(2) 0.87652(8) 0.02617(10) 0.0587(6) Uani 1 1 d .
H67A H 0.3578 0.8827 0.0033 0.088 Uiso 1 1 calc R
H67B H 0.3068 0.8955 0.0598 0.088 Uiso 1 1 calc R
H67C H 0.2285 0.8832 0.0044 0.088 Uiso 1 1 calc R
C68 C -0.01336(14) 0.75087(6) 0.16676(8) 0.0320(4) Uani 1 1 d .
C69 C -0.05546(15) 0.73998(7) 0.11149(8) 0.0368(4) Uani 1 1 d .
C70 C 0.00330(17) 0.75317(7) 0.06143(8) 0.0445(5) Uani 1 1 d .
H70 H 0.0792 0.7619 0.0762 0.053 Uiso 1 1 calc R
C71 C 0.0120(2) 0.71385(9) 0.02120(10) 0.0632(7) Uani 1 1 d .
H71A H 0.0432 0.6876 0.0420 0.095 Uiso 1 1 calc R
H71B H 0.0591 0.7224 -0.0075 0.095 Uiso 1 1 calc R
H71C H -0.0606 0.7062 0.0032 0.095 Uiso 1 1 calc R
C72 C -0.0483(3) 0.79406(11) 0.03058(13) 0.1003(11) Uani 1 1 d .
H72A H -0.1241 0.7872 0.0170 0.150 Uiso 1 1 calc R
H72B H -0.0079 0.8013 -0.0013 0.150 Uiso 1 1 calc R
H72C H -0.0459 0.8199 0.0562 0.150 Uiso 1 1 calc R
C73 C -0.15443(15) 0.71679(7) 0.10350(9) 0.0424(5) Uani 1 1 d .
H73 H -0.1852 0.7098 0.0665 0.051 Uiso 1 1 calc R
C74 C -0.20812(15) 0.70385(7) 0.14838(9) 0.0431(5) Uani 1 1 d .
H74 H -0.2761 0.6887 0.1422 0.052 Uiso 1 1 calc R
C75 C -0.16307(15) 0.71297(7) 0.20243(9) 0.0409(5) Uani 1 1 d .
H75 H -0.1996 0.7030 0.2331 0.049 Uiso 1 1 calc R
C76 C -0.06543(14) 0.73637(7) 0.21290(8) 0.0346(4) Uani 1 1 d .
C77 C -0.01676(15) 0.74447(7) 0.27305(8) 0.0417(5) Uani 1 1 d .
H77 H 0.0509 0.7628 0.2718 0.050 Uiso 1 1 calc R
C78 C -0.09261(19) 0.77057(11) 0.30783(10) 0.0704(8) Uani 1 1 d .
H78A H -0.1124 0.7994 0.2895 0.106 Uiso 1 1 calc R
H78B H -0.0555 0.7763 0.3453 0.106 Uiso 1 1 calc R
H78C H -0.1586 0.7528 0.3110 0.106 Uiso 1 1 calc R
C79 C 0.01552(19) 0.69999(9) 0.30205(10) 0.0623(7) Uani 1 1 d .
H79A H -0.0502 0.6828 0.3078 0.094 Uiso 1 1 calc R
H79B H 0.0570 0.7061 0.3384 0.094 Uiso 1 1 calc R
H79C H 0.0605 0.6825 0.2786 0.094 Uiso 1 1 calc R
C80 C 0.31225(15) 0.69803(6) 0.09506(7) 0.0319(4) Uani 1 1 d .
H80A H 0.3432 0.7289 0.0957 0.038 Uiso 1 1 calc R
H80B H 0.2548 0.6963 0.0630 0.038 Uiso 1 1 calc R
C81 C 0.40019(14) 0.66468(6) 0.08622(7) 0.0278(4) Uani 1 1 d .
C82 C 0.49821(15) 0.67723(7) 0.06687(8) 0.0374(5) Uani 1 1 d .
H82 H 0.5135 0.7082 0.0612 0.045 Uiso 1 1 calc R
C83 C 0.57349(15) 0.64469(8) 0.05584(8) 0.0425(5) Uani 1 1 d .
H83 H 0.6396 0.6532 0.0418 0.051 Uiso 1 1 calc R
C84 C 0.55190(15) 0.59985(7) 0.06532(8) 0.0392(5) Uani 1 1 d .
H84 H 0.6032 0.5775 0.0572 0.047 Uiso 1 1 calc R
C85 C 0.45683(14) 0.58680(6) 0.08647(7) 0.0310(4) Uani 1 1 d .
H85 H 0.4444 0.5558 0.0936 0.037 Uiso 1 1 calc R
C86 C 0.37835(13) 0.61917(6) 0.09750(7) 0.0253(4) Uani 1 1 d .
C87 C 0.28313(13) 0.61057(6) 0.12773(7) 0.0253(4) Uani 1 1 d .
C88 C 0.24300(13) 0.64704(6) 0.15589(7) 0.0258(4) Uani 1 1 d .
H88 H 0.1968 0.6401 0.1839 0.031 Uiso 1 1 calc R
C89 C 0.32269(13) 0.73044(6) 0.31779(7) 0.0247(4) Uani 1 1 d .
C90 C 0.32323(14) 0.80662(6) 0.36754(7) 0.0273(4) Uani 1 1 d .
C91 C 0.33362(15) 0.83887(6) 0.31874(7) 0.0317(4) Uani 1 1 d .
H91A H 0.2897 0.8276 0.2847 0.038 Uiso 1 1 calc R
H91B H 0.4106 0.8405 0.3109 0.038 Uiso 1 1 calc R
C92 C 0.29357(16) 0.88621(6) 0.33367(8) 0.0349(4) Uani 1 1 d .
H92 H 0.2993 0.9072 0.3015 0.042 Uiso 1 1 calc R
C93 C 0.36446(17) 0.90378(6) 0.38544(8) 0.0412(5) Uani 1 1 d .
H93A H 0.4414 0.9055 0.3775 0.049 Uiso 1 1 calc R
H93B H 0.3404 0.9345 0.3949 0.049 Uiso 1 1 calc R
C94 C 0.35451(16) 0.87180(6) 0.43480(8) 0.0375(5) Uani 1 1 d .
H94 H 0.4005 0.8831 0.4687 0.045 Uiso 1 1 calc R
C95 C 0.39304(15) 0.82458(6) 0.41948(8) 0.0337(4) Uani 1 1 d .
H95A H 0.4702 0.8260 0.4119 0.040 Uiso 1 1 calc R
H95B H 0.3878 0.8038 0.4514 0.040 Uiso 1 1 calc R
C96 C 0.20467(14) 0.80460(6) 0.38030(8) 0.0320(4) Uani 1 1 d .
H96A H 0.1584 0.7930 0.3472 0.038 Uiso 1 1 calc R
H96B H 0.1982 0.7837 0.4119 0.038 Uiso 1 1 calc R
C97 C 0.16553(15) 0.85152(6) 0.39535(8) 0.0364(4) Uani 1 1 d .
H97 H 0.0879 0.8500 0.4035 0.044 Uiso 1 1 calc R
C98 C 0.23655(17) 0.86933(7) 0.44675(8) 0.0405(5) Uani 1 1 d .
H98A H 0.2112 0.8997 0.4565 0.049 Uiso 1 1 calc R
H98B H 0.2301 0.8491 0.4791 0.049 Uiso 1 1 calc R
C99 C 0.17558(16) 0.88312(6) 0.34579(8) 0.0371(4) Uani 1 1 d .
H99A H 0.1303 0.8716 0.3123 0.045 Uiso 1 1 calc R
H99B H 0.1487 0.9135 0.3545 0.045 Uiso 1 1 calc R

loop_
_atom_site_aniso_label
_atom_site_aniso_U_11
_atom_site_aniso_U_22
_atom_site_aniso_U_33
_atom_site_aniso_U_23
_atom_site_aniso_U_13
_atom_site_aniso_U_12
Mg1 0.0263(3) 0.0204(3) 0.0247(3) -0.0008(2) 0.0059(2) -0.0026(2)
Mg2 0.0249(3) 0.0212(3) 0.0249(3) -0.0019(2) 0.0039(2) 0.0010(2)
O1 0.0350(6) 0.0252(6) 0.0234(6) -0.0009(5) 0.0097(5) -0.0039(5)
O2 0.0285(6) 0.0244(6) 0.0242(6) 0.0008(5) -0.0003(5) 0.0011(5)
N1 0.0311(8) 0.0237(8) 0.0264(8) 0.0002(6) 0.0044(6) -0.0012(6)
N2 0.0297(8) 0.0296(8) 0.0236(7) -0.0015(6) 0.0067(6) -0.0055(6)
N3 0.0344(8) 0.0222(8) 0.0266(8) -0.0011(6) 0.0027(6) -0.0018(6)
N4 0.0552(10) 0.0236(8) 0.0248(8) -0.0042(7) 0.0154(7) -0.0098(7)
N5 0.0309(8) 0.0230(8) 0.0247(7) -0.0005(6) 0.0053(6) 0.0008(6)
N6 0.0270(7) 0.0284(8) 0.0310(8) -0.0045(7) 0.0001(6) 0.0035(6)
N7 0.0332(8) 0.0236(8) 0.0269(8) -0.0026(6) 0.0071(6) -0.0001(6)
N8 0.0387(8) 0.0206(8) 0.0274(8) -0.0007(6) -0.0070(7) 0.0033(6)
C1 0.0451(11) 0.0223(9) 0.0234(9) 0.0021(7) 0.0087(8) -0.0014(8)
C2 0.0560(12) 0.0240(10) 0.0390(11) -0.0013(9) 0.0041(9) 0.0020(9)
C3 0.0472(11) 0.0231(10) 0.0279(10) -0.0022(8) 0.0050(8) -0.0080(8)
C4 0.0390(10) 0.0304(10) 0.0200(9) 0.0016(7) 0.0041(7) -0.0119(8)
C5 0.0434(12) 0.0370(12) 0.0524(13) 0.0054(10) 0.0010(9) -0.0144(9)
C6 0.0388(10) 0.0197(9) 0.0299(10) -0.0009(7) 0.0006(8) 0.0056(7)
C7 0.0350(10) 0.0295(10) 0.0331(10) -0.0065(8) 0.0026(8) 0.0059(8)
C8 0.0282(9) 0.0412(11) 0.0328(10) -0.0029(9) 0.0041(8) 0.0017(8)
C9 0.0436(12) 0.0486(13) 0.0414(12) 0.0029(10) 0.0071(9) -0.0037(10)
C10 0.0499(13) 0.0611(15) 0.0418(12) -0.0066(11) 0.0118(10) 0.0131(11)
C11 0.0353(10) 0.0396(12) 0.0423(12) -0.0076(9) 0.0033(9) 0.0100(9)
C12 0.0471(12) 0.0413(12) 0.0399(12) -0.0082(10) -0.0094(9) 0.0167(10)
C13 0.0566(13) 0.0328(11) 0.0328(11) 0.0019(9) -0.0034(9) 0.0136(9)
C14 0.0494(11) 0.0246(10) 0.0310(10) 0.0014(8) 0.0009(8) 0.0064(8)
C15 0.0544(13) 0.0480(13) 0.0308(11) 0.0084(9) 0.0034(9) -0.0055(10)
C16 0.0717(15) 0.0504(14) 0.0432(13) 0.0021(11) 0.0173(11) -0.0023(12)
C17 0.126(2) 0.0546(16) 0.0507(15) -0.0021(13) 0.0229(15) -0.0324(16)
C18 0.0241(9) 0.0342(10) 0.0337(10) -0.0056(8) 0.0094(7) -0.0079(7)
C19 0.0325(10) 0.0547(13) 0.0346(11) -0.0130(9) 0.0127(8) -0.0129(9)
C20 0.0453(12) 0.0833(18) 0.0294(11) -0.0111(11) 0.0106(9) -0.0114(12)
C21 0.0653(17) 0.151(3) 0.0550(17) -0.0455(19) -0.0072(13) 0.0004(18)
C22 0.119(3) 0.133(3) 0.0440(16) 0.0307(18) -0.0094(16) -0.046(2)
C23 0.0362(11) 0.0718(16) 0.0471(13) -0.0276(12) 0.0179(10) -0.0118(11)
C24 0.0283(10) 0.0600(15) 0.0632(15) -0.0225(12) 0.0154(10) -0.0019(10)
C25 0.0282(10) 0.0485(13) 0.0500(12) -0.0088(10) 0.0065(9) 0.0003(9)
C26 0.0275(9) 0.0364(11) 0.0344(10) -0.0071(8) 0.0072(8) -0.0048(8)
C27 0.0324(10) 0.0424(12) 0.0327(10) -0.0015(9) 0.0045(8) 0.0056(8)
C28 0.0523(13) 0.0760(18) 0.0357(12) -0.0075(11) -0.0018(10) -0.0078(12)
C29 0.0579(14) 0.0528(14) 0.0568(14) 0.0035(11) 0.0271(11) 0.0019(11)
C30 0.0426(10) 0.0243(9) 0.0263(9) -0.0007(8) 0.0050(8) -0.0009(8)
C31 0.0373(10) 0.0256(9) 0.0202(8) -0.0032(7) 0.0037(7) 0.0053(8)
C32 0.0470(11) 0.0306(10) 0.0283(10) 0.0015(8) 0.0025(8) 0.0117(9)
C33 0.0377(11) 0.0470(13) 0.0321(10) 0.0018(9) -0.0007(8) 0.0177(9)
C34 0.0275(9) 0.0525(13) 0.0302(10) -0.0030(9) 0.0021(8) 0.0051(9)
C35 0.0328(10) 0.0315(10) 0.0278(9) -0.0018(8) 0.0027(7) 0.0003(8)
C36 0.0296(9) 0.0250(9) 0.0213(8) -0.0022(7) 0.0038(7) 0.0055(7)
C37 0.0279(9) 0.0228(9) 0.0234(8) -0.0007(7) 0.0024(7) 0.0006(7)
C38 0.0305(9) 0.0242(9) 0.0258(9) -0.0019(7) 0.0025(7) 0.0020(7)
C39 0.0305(9) 0.0255(9) 0.0248(9) -0.0021(7) 0.0057(7) -0.0003(7)
C40 0.0405(10) 0.0213(9) 0.0281(9) -0.0045(7) 0.0091(8) -0.0057(7)
C41 0.0468(11) 0.0331(11) 0.0320(10) -0.0070(8) 0.0031(8) 0.0002(9)
C42 0.0741(15) 0.0275(11) 0.0353(11) -0.0029(9) 0.0005(10) 0.0052(10)
C43 0.0629(14) 0.0307(11) 0.0445(12) -0.0116(9) 0.0098(10) 0.0038(10)
C44 0.0562(12) 0.0334(11) 0.0291(10) -0.0099(8) 0.0112(9) -0.0042(9)
C45 0.0513(12) 0.0310(11) 0.0274(10) -0.0055(8) 0.0120(8) -0.0058(9)
C46 0.0413(11) 0.0335(11) 0.0445(12) -0.0094(9) 0.0119(9) -0.0021(9)
C47 0.0455(12) 0.0382(12) 0.0558(13) -0.0160(10) 0.0202(10) -0.0172(9)
C48 0.0547(13) 0.0340(11) 0.0437(12) -0.0105(9) 0.0017(10) -0.0107(9)
C49 0.0916(17) 0.0294(11) 0.0390(12) -0.0082(9) 0.0248(12) -0.0234(11)
C51 0.0421(10) 0.0232(9) 0.0225(9) 0.0002(7) 0.0033(7) -0.0007(8)
C52 0.0552(12) 0.0270(10) 0.0386(11) -0.0041(9) 0.0121(9) -0.0057(9)
C53 0.0428(11) 0.0233(10) 0.0360(10) -0.0061(8) 0.0040(8) 0.0067(8)
C54 0.0366(10) 0.0310(11) 0.0348(10) -0.0070(8) 0.0010(8) 0.0086(8)
C55 0.0400(12) 0.0400(13) 0.0829(17) -0.0090(12) 0.0009(11) 0.0155(10)
C56 0.0354(10) 0.0203(9) 0.0324(10) -0.0009(7) 0.0098(8) -0.0044(7)
C57 0.0343(10) 0.0274(10) 0.0385(11) 0.0011(8) 0.0094(8) -0.0023(8)
C58 0.0280(9) 0.0387(11) 0.0357(10) 0.0023(9) 0.0058(8) -0.0012(8)
C59 0.0391(11) 0.0419(12) 0.0408(11) 0.0081(9) 0.0092(9) 0.0000(9)
C60 0.0420(12) 0.0544(14) 0.0514(13) -0.0009(11) -0.0026(10) -0.0112(10)
C61 0.0367(11) 0.0390(12) 0.0532(13) 0.0069(10) 0.0142(9) -0.0005(9)
C62 0.0450(12) 0.0416(13) 0.0570(14) 0.0073(10) 0.0271(10) -0.0030(10)
C63 0.0585(13) 0.0330(11) 0.0388(11) 0.0058(9) 0.0214(10) -0.0032(10)
C64 0.0459(11) 0.0245(10) 0.0306(10) -0.0009(8) 0.0118(8) -0.0043(8)
C65 0.0497(12) 0.0419(12) 0.0273(10) 0.0018(9) 0.0068(8) -0.0012(9)
C66 0.0802(16) 0.0385(13) 0.0361(12) -0.0009(10) -0.0003(11) -0.0092(11)
C67 0.0829(17) 0.0456(14) 0.0444(13) -0.0039(11) -0.0090(12) 0.0123(12)
C68 0.0238(9) 0.0304(10) 0.0407(11) -0.0057(8) -0.0013(8) 0.0072(7)
C69 0.0348(10) 0.0358(11) 0.0387(11) -0.0066(9) -0.0015(8) 0.0055(8)
C70 0.0477(12) 0.0491(13) 0.0357(11) -0.0058(10) 0.0006(9) -0.0036(10)
C71 0.0607(15) 0.0778(19) 0.0526(14) -0.0239(13) 0.0125(11) -0.0069(13)
C72 0.143(3) 0.084(2) 0.080(2) 0.0342(18) 0.043(2) 0.033(2)
C73 0.0347(10) 0.0465(13) 0.0435(12) -0.0122(10) -0.0067(9) 0.0022(9)
C74 0.0260(10) 0.0464(13) 0.0553(13) -0.0093(10) -0.0028(9) -0.0010(9)
C75 0.0285(10) 0.0475(13) 0.0470(12) -0.0055(10) 0.0045(9) 0.0009(9)
C76 0.0259(9) 0.0378(11) 0.0396(11) -0.0059(9) 0.0010(8) 0.0052(8)
C77 0.0288(10) 0.0578(14) 0.0382(11) -0.0052(10) 0.0030(8) -0.0009(9)
C78 0.0512(14) 0.108(2) 0.0510(15) -0.0268(15) 0.0008(11) 0.0105(14)
C79 0.0465(13) 0.0775(19) 0.0599(15) 0.0121(13) -0.0089(11) -0.0057(12)
C80 0.0484(11) 0.0228(9) 0.0252(9) -0.0007(7) 0.0074(8) 0.0006(8)
C81 0.0364(10) 0.0271(10) 0.0204(8) -0.0037(7) 0.0053(7) -0.0069(8)
C82 0.0462(11) 0.0381(11) 0.0297(10) -0.0079(9) 0.0119(8) -0.0166(9)
C83 0.0329(10) 0.0605(15) 0.0361(11) -0.0133(10) 0.0130(8) -0.0126(10)
C84 0.0318(10) 0.0537(14) 0.0325(10) -0.0071(9) 0.0052(8) 0.0067(9)
C85 0.0351(10) 0.0339(10) 0.0243(9) 0.0002(8) 0.0051(7) 0.0056(8)
C86 0.0292(9) 0.0279(9) 0.0193(8) -0.0009(7) 0.0044(7) -0.0009(7)
C87 0.0305(9) 0.0226(9) 0.0235(9) -0.0015(7) 0.0065(7) -0.0031(7)
C88 0.0293(9) 0.0242(9) 0.0248(9) -0.0034(7) 0.0065(7) -0.0032(7)
C89 0.0242(8) 0.0245(9) 0.0258(9) 0.0005(7) 0.0041(7) -0.0011(7)
C90 0.0334(9) 0.0200(9) 0.0275(9) -0.0006(7) -0.0016(7) 0.0009(7)
C91 0.0406(10) 0.0253(10) 0.0301(10) -0.0003(8) 0.0079(8) 0.0007(8)
C92 0.0541(12) 0.0221(10) 0.0293(10) 0.0050(8) 0.0078(8) 0.0006(8)
C93 0.0559(13) 0.0239(10) 0.0444(12) -0.0036(9) 0.0080(9) -0.0027(9)
C94 0.0527(12) 0.0273(10) 0.0303(10) -0.0063(8) -0.0057(9) 0.0000(9)
C95 0.0398(10) 0.0260(10) 0.0338(10) -0.0026(8) -0.0035(8) -0.0003(8)
C96 0.0360(10) 0.0289(10) 0.0311(10) 0.0030(8) 0.0026(8) -0.0003(8)
C97 0.0373(10) 0.0365(11) 0.0367(11) 0.0028(9) 0.0100(8) 0.0078(8)
C98 0.0621(13) 0.0317(11) 0.0287(10) 0.0021(8) 0.0100(9) 0.0114(9)
C99 0.0481(11) 0.0300(10) 0.0325(10) 0.0030(8) 0.0012(8) 0.0117(9)

loop_
_atom_type_symbol
_atom_type_description
_atom_type_scat_dispersion_real
_atom_type_scat_dispersion_imag
_atom_type_scat_source
C C 0.0033 0.0016 'International Tables Vol C Tables 4.2.6.8 and 6.1.1.4'
H H 0.0000 0.0000 'International Tables Vol C Tables 4.2.6.8 and 6.1.1.4'
N N 0.0061 0.0033 'International Tables Vol C Tables 4.2.6.8 and 6.1.1.4'
Mg Mg 0.0486 0.0363 'International Tables Vol C Tables 4.2.6.8 and 6.1.1.4'
O O 0.0106 0.0060 'International Tables Vol C Tables 4.2.6.8 and 6.1.1.4'

loop_
_geom_angle_atom_site_label_1
_geom_angle_atom_site_label_2
_geom_angle_atom_site_label_3
_geom_angle
O1 Mg1 N1 108.94(6)
O1 Mg1 N3 120.92(6)
N1 Mg1 N3 109.17(6)
O1 Mg1 N2 102.46(5)
N1 Mg1 N2 92.81(6)
N3 Mg1 N2 118.77(6)
O2 Mg2 N6 105.94(6)
O2 Mg2 N5 111.15(6)
N6 Mg2 N5 92.49(6)
O2 Mg2 N7 117.35(6)
N6 Mg2 N7 115.62(6)
N5 Mg2 N7 111.51(6)
C39 O1 Mg1 150.69(11)
C89 O2 Mg2 149.60(11)
C1 N1 C6 116.80(14)
C1 N1 Mg1 115.15(11)
C6 N1 Mg1 127.71(11)
C4 N2 C18 117.47(14)
C4 N2 Mg1 116.75(12)
C18 N2 Mg1 124.72(11)
C38 N3 C30 111.47(14)
C38 N3 Mg1 132.68(12)
C30 N3 Mg1 115.84(11)
C39 N4 C40 131.60(15)
C39 N4 H4 112.9(14)
C40 N4 H4 115.4(14)
C51 N5 C56 115.94(14)
C51 N5 Mg2 116.10(11)
C56 N5 Mg2 127.45(11)
C54 N6 C68 117.59(14)
C54 N6 Mg2 119.00(12)
C68 N6 Mg2 122.97(11)
C88 N7 C80 112.19(14)
C88 N7 Mg2 133.18(12)
C80 N7 Mg2 114.63(11)
C89 N8 C90 127.86(14)
C89 N8 H8 111.7(13)
C90 N8 H8 112.9(13)
N1 C1 C3 123.62(16)
N1 C1 C2 119.73(16)
C3 C1 C2 116.64(16)
C1 C2 H2A 109.5
C1 C2 H2B 109.5
H2A C2 H2B 109.5
C1 C2 H2C 109.5
H2A C2 H2C 109.5
H2B C2 H2C 109.5
C1 C3 C4 130.10(16)
C1 C3 H3 115.0
C4 C3 H3 115.0
N2 C4 C3 123.94(16)
N2 C4 C5 120.99(17)
C3 C4 C5 115.06(16)
C4 C5 H5A 109.5
C4 C5 H5B 109.5
H5A C5 H5B 109.5
C4 C5 H5C 109.5
H5A C5 H5C 109.5
H5B C5 H5C 109.5
C7 C6 C14 120.37(16)
C7 C6 N1 120.83(15)
C14 C6 N1 118.76(16)
C11 C7 C6 118.69(17)
C11 C7 C8 119.37(17)
C6 C7 C8 121.94(15)
C9 C8 C7 111.54(15)
C9 C8 C10 111.36(17)
C7 C8 C10 111.00(16)
C9 C8 H8A 107.6
C7 C8 H8A 107.6
C10 C8 H8A 107.6
C8 C9 H9A 109.5
C8 C9 H9B 109.5
H9A C9 H9B 109.5
C8 C9 H9C 109.5
H9A C9 H9C 109.5
H9B C9 H9C 109.5
C8 C10 H10A 109.5
C8 C10 H10B 109.5
H10A C10 H10B 109.5
C8 C10 H10C 109.5
H10A C10 H10C 109.5
H10B C10 H10C 109.5
C12 C11 C7 121.20(19)
C12 C11 H11 119.4
C7 C11 H11 119.4
C13 C12 C11 119.86(18)
C13 C12 H12 120.1
C11 C12 H12 120.1
C12 C13 C14 121.47(18)
C12 C13 H13 119.3
C14 C13 H13 119.3
C13 C14 C6 118.29(18)
C13 C14 C15 119.80(17)
C6 C14 C15 121.86(17)
C16 C15 C14 111.61(17)
C16 C15 C17 108.89(18)
C14 C15 C17 112.63(19)
C16 C15 H15 107.8
C14 C15 H15 107.8
C17 C15 H15 107.8
C15 C16 H16A 109.5
C15 C16 H16B 109.5
H16A C16 H16B 109.5
C15 C16 H16C 109.5
H16A C16 H16C 109.5
H16B C16 H16C 109.5
C15 C17 H17A 109.5
C15 C17 H17B 109.5
H17A C17 H17B 109.5
C15 C17 H17C 109.5
H17A C17 H17C 109.5
H17B C17 H17C 109.5
C26 C18 C19 120.88(17)
C26 C18 N2 120.03(15)
C19 C18 N2 119.09(16)
C23 C19 C18 118.03(19)
C23 C19 C20 120.81(18)
C18 C19 C20 121.12(18)
C21 C20 C22 110.4(2)
C21 C20 C19 112.9(2)
C22 C20 C19 111.71(19)
C21 C20 H20 107.2
C22 C20 H20 107.2
C19 C20 H20 107.2
C20 C21 H21A 109.5
C20 C21 H21B 109.5
H21A C21 H21B 109.5
C20 C21 H21C 109.5
H21A C21 H21C 109.5
H21B C21 H21C 109.5
C20 C22 H22A 109.5
C20 C22 H22B 109.5
H22A C22 H22B 109.5
C20 C22 H22C 109.5
H22A C22 H22C 109.5
H22B C22 H22C 109.5
C24 C23 C19 121.74(19)
C24 C23 H23 119.1
C19 C23 H23 119.1
C23 C24 C25 119.78(19)
C23 C24 H24 120.1
C25 C24 H24 120.1
C24 C25 C26 121.2(2)
C24 C25 H25 119.4
C26 C25 H25 119.4
C25 C26 C18 118.40(17)
C25 C26 C27 119.82(17)
C18 C26 C27 121.78(16)
C29 C27 C26 111.46(17)
C29 C27 C28 110.03(18)
C26 C27 C28 112.35(16)
C29 C27 H27 107.6
C26 C27 H27 107.6
C28 C27 H27 107.6
C27 C28 H28A 109.5
C27 C28 H28B 109.5
H28A C28 H28B 109.5
C27 C28 H28C 109.5
H28A C28 H28C 109.5
H28B C28 H28C 109.5
C27 C29 H29A 109.5
C27 C29 H29B 109.5
H29A C29 H29B 109.5
C27 C29 H29C 109.5
H29A C29 H29C 109.5
H29B C29 H29C 109.5
N3 C30 C31 112.67(14)
N3 C30 H30A 109.1
C31 C30 H30A 109.1
N3 C30 H30B 109.1
C31 C30 H30B 109.1
H30A C30 H30B 107.8
C32 C31 C36 120.49(17)
C32 C31 C30 122.96(16)
C36 C31 C30 116.55(15)
C33 C32 C31 120.74(18)
C33 C32 H32 119.6
C31 C32 H32 119.6
C34 C33 C32 119.43(17)
C34 C33 H33 120.3
C32 C33 H33 120.3
C33 C34 C35 120.59(18)
C33 C34 H34 119.7
C35 C34 H34 119.7
C34 C35 C36 120.78(18)
C34 C35 H35 119.6
C36 C35 H35 119.6
C35 C36 C31 117.94(15)
C35 C36 C37 125.73(16)
C31 C36 C37 115.67(15)
C38 C37 C89 118.10(15)
C38 C37 C36 115.98(15)
C89 C37 C36 125.71(15)
N3 C38 C37 126.68(16)
N3 C38 H38 116.7
C37 C38 H38 116.7
O1 C39 N4 120.46(16)
O1 C39 C87 123.98(15)
N4 C39 C87 115.53(15)
N4 C40 C41 112.08(14)
N4 C40 C46 111.64(15)
C41 C40 C46 109.51(15)
N4 C40 C45 105.72(14)
C41 C40 C45 108.66(15)
C46 C40 C45 109.09(15)
C40 C41 C42 109.52(15)
C40 C41 H41A 109.8
C42 C41 H41A 109.8
C40 C41 H41B 109.8
C42 C41 H41B 109.8
H41A C41 H41B 108.2
C49 C42 C43 109.65(17)
C49 C42 C41 109.50(17)
C43 C42 C41 109.40(17)
C49 C42 H42 109.4
C43 C42 H42 109.4
C41 C42 H42 109.4
C44 C43 C42 109.16(16)
C44 C43 H43A 109.8
C42 C43 H43A 109.8
C44 C43 H43B 109.8
C42 C43 H43B 109.8
H43A C43 H43B 108.3
C43 C44 C48 110.30(17)
C43 C44 C45 108.92(16)
C48 C44 C45 108.91(16)
C43 C44 H44 109.6
C48 C44 H44 109.6
C45 C44 H44 109.6
C44 C45 C40 110.29(15)
C44 C45 H45A 109.6
C40 C45 H45A 109.6
C44 C45 H45B 109.6
C40 C45 H45B 109.6
H45A C45 H45B 108.1
C40 C46 C47 109.55(15)
C40 C46 H46A 109.8
C47 C46 H46A 109.8
C40 C46 H46B 109.8
C47 C46 H46B 109.8
H46A C46 H46B 108.2
C48 C47 C49 108.96(17)
C48 C47 C46 110.36(17)
C49 C47 C46 109.08(17)
C48 C47 H47 109.5
C49 C47 H47 109.5
C46 C47 H47 109.5
C47 C48 C44 109.56(16)
C47 C48 H48A 109.8
C44 C48 H48A 109.8
C47 C48 H48B 109.8
C44 C48 H48B 109.8
H48A C48 H48B 108.2
C42 C49 C47 110.05(16)
C42 C49 H49A 109.7
C47 C49 H49A 109.7
C42 C49 H49B 109.7
C47 C49 H49B 109.7
H49A C49 H49B 108.2
N5 C51 C53 123.76(16)
N5 C51 C52 119.97(16)
C53 C51 C52 116.25(16)
C51 C52 H52A 109.5
C51 C52 H52B 109.5
H52A C52 H52B 109.5
C51 C52 H52C 109.5
H52A C52 H52C 109.5
H52B C52 H52C 109.5
C51 C53 C54 129.87(17)
C51 C53 H53 115.1
C54 C53 H53 115.1
N6 C54 C53 123.63(16)
N6 C54 C55 120.47(17)
C53 C54 C55 115.90(17)
C54 C55 H55A 109.5
C54 C55 H55B 109.5
H55A C55 H55B 109.5
C54 C55 H55C 109.5
H55A C55 H55C 109.5
H55B C55 H55C 109.5
C57 C56 C64 120.62(16)
C57 C56 N5 120.67(15)
C64 C56 N5 118.66(15)
C61 C57 C56 118.27(17)
C61 C57 C58 120.37(17)
C56 C57 C58 121.32(15)
C57 C58 C59 110.48(15)
C57 C58 C60 112.09(16)
C59 C58 C60 111.35(16)
C57 C58 H58 107.6
C59 C58 H58 107.6
C60 C58 H58 107.6
C58 C59 H59A 109.5
C58 C59 H59B 109.5
H59A C59 H59B 109.5
C58 C59 H59C 109.5
H59A C59 H59C 109.5
H59B C59 H59C 109.5
C58 C60 H60A 109.5
C58 C60 H60B 109.5
H60A C60 H60B 109.5
C58 C60 H60C 109.5
H60A C60 H60C 109.5
H60B C60 H60C 109.5
C62 C61 C57 121.41(19)
C62 C61 H61 119.3
C57 C61 H61 119.3
C63 C62 C61 119.83(18)
C63 C62 H62 120.1
C61 C62 H62 120.1
C62 C63 C64 121.42(19)
C62 C63 H63 119.3
C64 C63 H63 119.3
C63 C64 C56 118.40(18)
C63 C64 C65 119.16(17)
C56 C64 C65 122.44(16)
C64 C65 C66 112.45(17)
C64 C65 C67 111.42(17)
C66 C65 C67 109.36(16)
C64 C65 H65 107.8
C66 C65 H65 107.8
C67 C65 H65 107.8
C65 C66 H66A 109.5
C65 C66 H66B 109.5
H66A C66 H66B 109.5
C65 C66 H66C 109.5
H66A C66 H66C 109.5
H66B C66 H66C 109.5
C65 C67 H67A 109.5
C65 C67 H67B 109.5
H67A C67 H67B 109.5
C65 C67 H67C 109.5
H67A C67 H67C 109.5
H67B C67 H67C 109.5
C76 C68 C69 121.14(17)
C76 C68 N6 119.87(16)
C69 C68 N6 118.98(17)
C73 C69 C68 118.13(18)
C73 C69 C70 120.16(17)
C68 C69 C70 121.70(17)
C69 C70 C72 112.25(19)
C69 C70 C71 112.10(18)
C72 C70 C71 110.7(2)
C69 C70 H70 107.1
C72 C70 H70 107.1
C71 C70 H70 107.1
C70 C71 H71A 109.5
C70 C71 H71B 109.5
H71A C71 H71B 109.5
C70 C71 H71C 109.5
H71A C71 H71C 109.5
H71B C71 H71C 109.5
C70 C72 H72A 109.5
C70 C72 H72B 109.5
H72A C72 H72B 109.5
C70 C72 H72C 109.5
H72A C72 H72C 109.5
H72B C72 H72C 109.5
C74 C73 C69 121.08(18)
C74 C73 H73 119.5
C69 C73 H73 119.5
C73 C74 C75 119.97(18)
C73 C74 H74 120.0
C75 C74 H74 120.0
C74 C75 C76 121.44(19)
C74 C75 H75 119.3
C76 C75 H75 119.3
C75 C76 C68 118.10(17)
C75 C76 C77 119.81(18)
C68 C76 C77 122.07(16)
C76 C77 C79 110.77(18)
C76 C77 C78 113.20(16)
C79 C77 C78 109.5(2)
C76 C77 H77 107.7
C79 C77 H77 107.7
C78 C77 H77 107.7
C77 C78 H78A 109.5
C77 C78 H78B 109.5
H78A C78 H78B 109.5
C77 C78 H78C 109.5
H78A C78 H78C 109.5
H78B C78 H78C 109.5
C77 C79 H79A 109.5
C77 C79 H79B 109.5
H79A C79 H79B 109.5
C77 C79 H79C 109.5
H79A C79 H79C 109.5
H79B C79 H79C 109.5
N7 C80 C81 112.97(14)
N7 C80 H80A 109.0
C81 C80 H80A 109.0
N7 C80 H80B 109.0
C81 C80 H80B 109.0
H80A C80 H80B 107.8
C82 C81 C86 120.76(17)
C82 C81 C80 122.65(17)
C86 C81 C80 116.58(15)
C83 C82 C81 120.22(18)
C83 C82 H82 119.9
C81 C82 H82 119.9
C84 C83 C82 119.59(17)
C84 C83 H83 120.2
C82 C83 H83 120.2
C83 C84 C85 121.11(18)
C83 C84 H84 119.4
C85 C84 H84 119.4
C84 C85 C86 120.44(18)
C84 C85 H85 119.8
C86 C85 H85 119.8
C81 C86 C85 117.81(15)
C81 C86 C87 116.20(15)
C85 C86 C87 125.31(16)
C88 C87 C39 119.08(15)
C88 C87 C86 116.74(15)
C39 C87 C86 123.48(15)
N7 C88 C87 126.80(16)
N7 C88 H88 116.6
C87 C88 H88 116.6
O2 C89 N8 119.62(15)
O2 C89 C37 123.00(15)
N8 C89 C37 117.34(15)
N8 C90 C91 112.78(14)
N8 C90 C96 110.35(14)
C91 C90 C96 109.78(14)
N8 C90 C95 106.55(13)
C91 C90 C95 108.67(14)
C96 C90 C95 108.58(15)
C90 C91 C92 109.62(14)
C90 C91 H91A 109.7
C92 C91 H91A 109.7
C90 C91 H91B 109.7
C92 C91 H91B 109.7
H91A C91 H91B 108.2
C99 C92 C93 110.03(16)
C99 C92 C91 109.12(15)
C93 C92 C91 109.12(15)
C99 C92 H92 109.5
C93 C92 H92 109.5
C91 C92 H92 109.5
C94 C93 C92 109.31(15)
C94 C93 H93A 109.8
C92 C93 H93A 109.8
C94 C93 H93B 109.8
C92 C93 H93B 109.8
H93A C93 H93B 108.3
C98 C94 C93 109.50(16)
C98 C94 C95 109.26(16)
C93 C94 C95 109.04(16)
C98 C94 H94 109.7
C93 C94 H94 109.7
C95 C94 H94 109.7
C90 C95 C94 110.43(14)
C90 C95 H95A 109.6
C94 C95 H95A 109.6
C90 C95 H95B 109.6
C94 C95 H95B 109.6
H95A C95 H95B 108.1
C97 C96 C90 110.23(15)
C97 C96 H96A 109.6
C90 C96 H96A 109.6
C97 C96 H96B 109.6
C90 C96 H96B 109.6
H96A C96 H96B 108.1
C96 C97 C99 108.62(15)
C96 C97 C98 109.61(15)
C99 C97 C98 109.20(16)
C96 C97 H97 109.8
C99 C97 H97 109.8
C98 C97 H97 109.8
C94 C98 C97 110.16(15)
C94 C98 H98A 109.6
C97 C98 H98A 109.6
C94 C98 H98B 109.6
C97 C98 H98B 109.6
H98A C98 H98B 108.1
C92 C99 C97 110.17(15)
C92 C99 H99A 109.6
C97 C99 H99A 109.6
C92 C99 H99B 109.6
C97 C99 H99B 109.6
H99A C99 H99B 108.1

loop_
_geom_bond_atom_site_label_1
_geom_bond_atom_site_label_2
_geom_bond_distance
Mg1 O1 1.9670(12)
Mg1 N1 2.0547(15)
Mg1 N3 2.0627(15)
Mg1 N2 2.0703(14)
Mg2 O2 1.9530(12)
Mg2 N6 2.0544(14)
Mg2 N5 2.0582(15)
Mg2 N7 2.0593(15)
O1 C39 1.2722(19)
O2 C89 1.2791(19)
N1 C1 1.340(2)
N1 C6 1.436(2)
N2 C4 1.321(2)
N2 C18 1.441(2)
N3 C38 1.320(2)
N3 C30 1.483(2)
N4 C39 1.348(2)
N4 C40 1.473(2)
N4 H4 0.87(2)
N5 C51 1.339(2)
N5 C56 1.440(2)
N6 C54 1.322(2)
N6 C68 1.443(2)
N7 C88 1.321(2)
N7 C80 1.480(2)
N8 C89 1.360(2)
N8 C90 1.482(2)
N8 H8 0.90(2)
C1 C3 1.396(3)
C1 C2 1.517(2)
C2 H2A 0.9800
C2 H2B 0.9800
C2 H2C 0.9800
C3 C4 1.418(3)
C3 H3 0.9500
C4 C5 1.513(2)
C5 H5A 0.9800
C5 H5B 0.9800
C5 H5C 0.9800
C6 C7 1.408(3)
C6 C14 1.413(2)
C7 C11 1.395(3)
C7 C8 1.523(3)
C8 C9 1.521(3)
C8 C10 1.523(3)
C8 H8A 1.0000
C9 H9A 0.9800
C9 H9B 0.9800
C9 H9C 0.9800
C10 H10A 0.9800
C10 H10B 0.9800
C10 H10C 0.9800
C11 C12 1.380(3)
C11 H11 0.9500
C12 C13 1.375(3)
C12 H12 0.9500
C13 C14 1.397(3)
C13 H13 0.9500
C14 C15 1.529(3)
C15 C16 1.523(3)
C15 C17 1.533(3)
C15 H15 1.0000
C16 H16A 0.9800
C16 H16B 0.9800
C16 H16C 0.9800
C17 H17A 0.9800
C17 H17B 0.9800
C17 H17C 0.9800
C18 C26 1.402(3)
C18 C19 1.410(2)
C19 C23 1.391(3)
C19 C20 1.525(3)
C20 C21 1.520(3)
C20 C22 1.522(4)
C20 H20 1.0000
C21 H21A 0.9800
C21 H21B 0.9800
C21 H21C 0.9800
C22 H22A 0.9800
C22 H22B 0.9800
C22 H22C 0.9800
C23 C24 1.373(3)
C23 H23 0.9500
C24 C25 1.379(3)
C24 H24 0.9500
C25 C26 1.397(3)
C25 H25 0.9500
C26 C27 1.527(2)
C27 C29 1.523(3)
C27 C28 1.531(3)
C27 H27 1.0000
C28 H28A 0.9800
C28 H28B 0.9800
C28 H28C 0.9800
C29 H29A 0.9800
C29 H29B 0.9800
C29 H29C 0.9800
C30 C31 1.500(2)
C30 H30A 0.9900
C30 H30B 0.9900
C31 C32 1.388(2)
C31 C36 1.406(2)
C32 C33 1.387(3)
C32 H32 0.9500
C33 C34 1.379(3)
C33 H33 0.9500
C34 C35 1.391(3)
C34 H34 0.9500
C35 C36 1.403(2)
C35 H35 0.9500
C36 C37 1.473(2)
C37 C38 1.400(2)
C37 C89 1.433(2)
C38 H38 0.9500
C39 C87 1.448(2)
C40 C41 1.526(3)
C40 C46 1.530(3)
C40 C45 1.538(2)
C41 C42 1.540(3)
C41 H41A 0.9900
C41 H41B 0.9900
C42 C49 1.519(3)
C42 C43 1.528(3)
C42 H42 1.0000
C43 C44 1.526(3)
C43 H43A 0.9900
C43 H43B 0.9900
C44 C48 1.526(3)
C44 C45 1.535(3)
C44 H44 1.0000
C45 H45A 0.9900
C45 H45B 0.9900
C46 C47 1.531(3)
C46 H46A 0.9900
C46 H46B 0.9900
C47 C48 1.523(3)
C47 C49 1.527(3)
C47 H47 1.0000
C48 H48A 0.9900
C48 H48B 0.9900
C49 H49A 0.9900
C49 H49B 0.9900
C51 C53 1.401(3)
C51 C52 1.513(2)
C52 H52A 0.9800
C52 H52B 0.9800
C52 H52C 0.9800
C53 C54 1.409(3)
C53 H53 0.9500
C54 C55 1.519(3)
C55 H55A 0.9800
C55 H55B 0.9800
C55 H55C 0.9800
C56 C57 1.406(3)
C56 C64 1.412(2)
C57 C61 1.396(3)
C57 C58 1.519(3)
C58 C59 1.520(3)
C58 C60 1.532(3)
C58 H58 1.0000
C59 H59A 0.9800
C59 H59B 0.9800
C59 H59C 0.9800
C60 H60A 0.9800
C60 H60B 0.9800
C60 H60C 0.9800
C61 C62 1.380(3)
C61 H61 0.9500
C62 C63 1.375(3)
C62 H62 0.9500
C63 C64 1.393(3)
C63 H63 0.9500
C64 C65 1.520(3)
C65 C66 1.525(3)
C65 C67 1.531(3)
C65 H65 1.0000
C66 H66A 0.9800
C66 H66B 0.9800
C66 H66C 0.9800
C67 H67A 0.9800
C67 H67B 0.9800
C67 H67C 0.9800
C68 C76 1.405(3)
C68 C69 1.409(3)
C69 C73 1.398(3)
C69 C70 1.519(3)
C70 C72 1.523(3)
C70 C71 1.524(3)
C70 H70 1.0000
C71 H71A 0.9800
C71 H71B 0.9800
C71 H71C 0.9800
C72 H72A 0.9800
C72 H72B 0.9800
C72 H72C 0.9800
C73 C74 1.378(3)
C73 H73 0.9500
C74 C75 1.383(3)
C74 H74 0.9500
C75 C76 1.391(3)
C75 H75 0.9500
C76 C77 1.522(3)
C77 C79 1.523(3)
C77 C78 1.529(3)
C77 H77 1.0000
C78 H78A 0.9800
C78 H78B 0.9800
C78 H78C 0.9800
C79 H79A 0.9800
C79 H79B 0.9800
C79 H79C 0.9800
C80 C81 1.500(2)
C80 H80A 0.9900
C80 H80B 0.9900
C81 C82 1.393(2)
C81 C86 1.407(2)
C82 C83 1.384(3)
C82 H82 0.9500
C83 C84 1.379(3)
C83 H83 0.9500
C84 C85 1.383(3)
C84 H84 0.9500
C85 C86 1.409(2)
C85 H85 0.9500
C86 C87 1.468(2)
C87 C88 1.393(2)
C88 H88 0.9500
C90 C91 1.527(2)
C90 C96 1.529(2)
C90 C95 1.533(2)
C91 C92 1.542(2)
C91 H91A 0.9900
C91 H91B 0.9900
C92 C99 1.519(3)
C92 C93 1.533(3)
C92 H92 1.0000
C93 C94 1.532(3)
C93 H93A 0.9900
C93 H93B 0.9900
C94 C98 1.516(3)
C94 C95 1.535(3)
C94 H94 1.0000
C95 H95A 0.9900
C95 H95B 0.9900
C96 C97 1.527(3)
C96 H96A 0.9900
C96 H96B 0.9900
C97 C99 1.529(3)
C97 C98 1.529(3)
C97 H97 1.0000
C98 H98A 0.9900
C98 H98B 0.9900
C99 H99A 0.9900
C99 H99B 0.9900
